data_1551722
loop_
_publ_author_name
'KAPOOR, Kamini'
'GUPTA, Vivek K.'
'DESHMUKH, Madhukar B.'
'SRIPANAVAR, Chaten S.'

_publ_section_title
;
 Crystal Structure of
 8-(6-Chloro-pyridin-3-ylmethyl)-2,6,7,8-tetrahydroimidazo[2,1-c][1,2,6-chloropyridyl-3-yl-4]
 triazin-3-one
;
_journal_name_full 'X-ray Structure Analysis Online'
_journal_page_first 55
_journal_paper_doi 10.2116/xraystruct.27.55
_journal_volume 27
_journal_year 2011
_chemical_formula_moiety 'C11 H12 Cl N5 O'
_chemical_formula_sum 'C11 H12 Cl N5 O'
_chemical_formula_weight 265.71
_chemical_name_systematic
;
 8-(6-Chloro-p yridin-3-ylmethyl)-2,6,7,8-tetrahydro-
imidazo[2,1-c][1,2,6-Chloropyridyl-3-yl-4] triazin-3-one
;
_space_group_IT_number 14
_space_group_name_Hall '-P 2yn'
_space_group_name_H-M_alt 'P 1 21/n 1'
_symmetry_cell_setting monoclinic
_symmetry_space_group_name_Hall '-P 2yn'
_symmetry_space_group_name_H-M 'P 1 21/n 1'
_atom_sites_solution_hydrogens geom
_atom_sites_solution_primary direct
_atom_sites_solution_secondary difmap
_audit_creation_method SHELXL-97
_cell_angle_alpha 90.00
_cell_angle_beta 101.013(3)
_cell_angle_gamma 90.00
_cell_formula_units_Z 4
_cell_length_a 10.1095(3)
_cell_length_b 10.4038(3)
_cell_length_c 11.9047(3)
_cell_measurement_reflns_used 12881
_cell_measurement_temperature 293(2)
_cell_measurement_theta_max 28.9769
_cell_measurement_theta_min 3.5225
_cell_volume 1229.04(6)
_computing_cell_refinement 'CrysAlisPro,Oxford Diff.Ltd,Ver 1.171.34.40'
_computing_data_collection 'CrysAlisPro,Oxford Diff.Ltd,Ver 1.171.34.40'
_computing_data_reduction 'CrysAlisPro,Oxford Diff.Ltd,Ver 1.171.34.40'
_computing_molecular_graphics 'ORTEP3 (Farrugia, 1997)'
_computing_publication_material 'PLATON(Spek,1999)& PARST(1995)'
_computing_structure_refinement 'SHELXL-97 (Sheldrick, 1997)'
_computing_structure_solution 'SHELXS-97 (Sheldrick, 1997)'
_diffrn_ambient_temperature 293(2)
_diffrn_detector_area_resol_mean 16.1049
_diffrn_measured_fraction_theta_full 0.988
_diffrn_measured_fraction_theta_max 0.988
_diffrn_measurement_device_type 'Xcalibur, Sapphire3'
_diffrn_measurement_method 'phi and omega scans'
_diffrn_radiation_monochromator graphite
_diffrn_radiation_source 'fine-focus sealed tube'
_diffrn_radiation_type MoK\a
_diffrn_radiation_wavelength 0.71073
_diffrn_reflns_av_R_equivalents 0.0311
_diffrn_reflns_av_sigmaI/netI 0.0132
_diffrn_reflns_limit_h_max 12
_diffrn_reflns_limit_h_min -12
_diffrn_reflns_limit_k_max 12
_diffrn_reflns_limit_k_min -12
_diffrn_reflns_limit_l_max 14
_diffrn_reflns_limit_l_min -14
_diffrn_reflns_number 25834
_diffrn_reflns_theta_full 25.00
_diffrn_reflns_theta_max 25.00
_diffrn_reflns_theta_min 3.53
_exptl_absorpt_coefficient_mu 0.307
_exptl_absorpt_correction_T_max 1.00000
_exptl_absorpt_correction_T_min 0.89789
_exptl_absorpt_correction_type multi-scan
_exptl_absorpt_process_details 'Crys Alis RED'
_exptl_crystal_colour 'light brown'
_exptl_crystal_density_diffrn 1.436
_exptl_crystal_density_method 'not measured'
_exptl_crystal_description 'plate shaped'
_exptl_crystal_F_000 552
_exptl_crystal_size_max 0.30
_exptl_crystal_size_mid 0.20
_exptl_crystal_size_min 0.15
_refine_diff_density_max 0.527
_refine_diff_density_min -0.440
_refine_diff_density_rms 0.036
_refine_ls_extinction_coef 0.0181(19)
_refine_ls_extinction_expression Fc^*^=kFc[1+0.001xFc^2^\l^3^/sin(2\q)]^-1/4^
_refine_ls_extinction_method SHELXL
_refine_ls_goodness_of_fit_ref 1.000
_refine_ls_hydrogen_treatment mixed
_refine_ls_matrix_type full
_refine_ls_number_parameters 212
_refine_ls_number_reflns 2135
_refine_ls_number_restraints 0
_refine_ls_restrained_S_all 1.000
_refine_ls_R_factor_all 0.0465
_refine_ls_R_factor_gt 0.0391
_refine_ls_shift/su_max 0.001
_refine_ls_shift/su_mean 0.000
_refine_ls_structure_factor_coef Fsqd
_refine_ls_weighting_details 'calc w=1/[\s^2^(Fo^2^)+(0.0439P)^2^+0.7210P] where P=(Fo^2^+2Fc^2^)/3'
_refine_ls_weighting_scheme calc
_refine_ls_wR_factor_gt 0.0942
_refine_ls_wR_factor_ref 0.0983
_reflns_number_gt 1840
_reflns_number_total 2135
_reflns_threshold_expression >2sigma(I)
_cod_data_source_file 27_55_1.cif
_cod_data_source_block global
_cod_database_code 1551722

loop_
_symmetry_equiv_pos_as_xyz
'x, y, z'
'-x+1/2, y+1/2, -z+1/2'
'-x, -y, -z'
'x-1/2, -y-1/2, z-1/2'

loop_
_atom_site_label
_atom_site_type_symbol
_atom_site_fract_x
_atom_site_fract_y
_atom_site_fract_z
_atom_site_U_iso_or_equiv
_atom_site_adp_type
_atom_site_occupancy
_atom_site_symmetry_multiplicity
_atom_site_calc_flag
Cl1 Cl 0.13153(6) 0.32025(7) 0.98553(6) 0.0749(3) Uani 1 1 d
N1 N -0.03071(16) 0.43211(18) 0.81809(16) 0.0538(5) Uani 1 1 d
C2 C -0.1534(2) 0.4573(2) 0.75506(19) 0.0502(5) Uani 1 1 d
C3 C -0.27145(17) 0.40293(18) 0.77427(16) 0.0394(4) Uani 1 1 d
C4 C -0.2615(2) 0.31760(19) 0.86439(17) 0.0432(5) Uani 1 1 d
C5 C -0.1377(2) 0.2907(2) 0.93118(18) 0.0458(5) Uani 1 1 d
C6 C -0.02759(19) 0.3512(2) 0.90281(18) 0.0455(5) Uani 1 1 d
C7 C -0.4044(2) 0.4357(3) 0.69906(18) 0.0505(5) Uani 1 1 d
N8 N -0.49499(15) 0.49811(16) 0.76450(13) 0.0413(4) Uani 1 1 d
C9 C -0.4454(2) 0.6082(2) 0.8375(2) 0.0505(5) Uani 1 1 d
C10 C -0.5745(2) 0.6697(3) 0.8584(2) 0.0557(6) Uani 1 1 d
N11 N -0.66874(15) 0.63313(16) 0.75521(14) 0.0444(4) Uani 1 1 d
C12 C -0.8101(2) 0.6612(2) 0.7380(2) 0.0486(5) Uani 1 1 d
C13 C -0.88372(17) 0.60046(17) 0.62963(15) 0.0367(4) Uani 1 1 d
O13 O -1.00088(12) 0.63315(13) 0.58832(12) 0.0469(4) Uani 1 1 d
N14 N -0.81922(15) 0.51071(15) 0.58214(13) 0.0387(4) Uani 1 1 d
N15 N -0.68790(14) 0.46226(15) 0.62231(13) 0.0409(4) Uani 1 1 d
C16 C -0.62372(17) 0.52781(17) 0.70761(15) 0.0350(4) Uani 1 1 d
H2 H -0.155(2) 0.519(2) 0.6942(19) 0.056(6) Uiso 1 1 d
H4 H -0.337(2) 0.281(2) 0.8798(19) 0.053(6) Uiso 1 1 d
H5 H -0.127(2) 0.234(2) 0.990(2) 0.052(6) Uiso 1 1 d
H71 H -0.450(2) 0.357(2) 0.664(2) 0.065(7) Uiso 1 1 d
H72 H -0.389(2) 0.488(2) 0.639(2) 0.059(7) Uiso 1 1 d
H91 H -0.388(2) 0.579(2) 0.905(2) 0.059(6) Uiso 1 1 d
H92 H -0.391(2) 0.664(2) 0.799(2) 0.059(7) Uiso 1 1 d
H101 H -0.604(2) 0.633(2) 0.922(2) 0.063(7) Uiso 1 1 d
H102 H -0.566(2) 0.762(3) 0.863(2) 0.061(7) Uiso 1 1 d
H121 H -0.824(2) 0.757(3) 0.732(2) 0.066(7) Uiso 1 1 d
H122 H -0.849(3) 0.627(3) 0.801(2) 0.073(8) Uiso 1 1 d
H14 H -0.866(2) 0.468(2) 0.5238(18) 0.044(5) Uiso 1 1 d

loop_
_atom_site_aniso_label
_atom_site_aniso_U_11
_atom_site_aniso_U_22
_atom_site_aniso_U_33
_atom_site_aniso_U_23
_atom_site_aniso_U_13
_atom_site_aniso_U_12
Cl1 0.0375(3) 0.0987(5) 0.0781(4) -0.0060(4) -0.0155(3) 0.0097(3)
N1 0.0293(9) 0.0620(11) 0.0698(12) 0.0085(10) 0.0087(8) -0.0048(8)
C2 0.0366(11) 0.0578(13) 0.0563(12) 0.0159(10) 0.0094(9) 0.0018(9)
C3 0.0289(9) 0.0462(10) 0.0420(10) -0.0028(8) 0.0043(7) 0.0019(8)
C4 0.0320(10) 0.0487(11) 0.0496(11) -0.0004(9) 0.0100(8) -0.0076(8)
C5 0.0438(11) 0.0494(12) 0.0424(11) 0.0056(9) 0.0033(8) 0.0014(9)
C6 0.0298(10) 0.0509(11) 0.0520(11) -0.0056(9) -0.0018(8) 0.0025(8)
C7 0.0341(11) 0.0725(15) 0.0424(11) -0.0047(11) 0.0012(8) 0.0091(10)
N8 0.0268(8) 0.0487(9) 0.0447(9) -0.0077(7) -0.0026(6) 0.0021(6)
C9 0.0362(11) 0.0595(13) 0.0500(12) -0.0106(10) -0.0063(9) -0.0028(10)
C10 0.0409(12) 0.0681(16) 0.0529(13) -0.0221(12) -0.0040(10) -0.0001(11)
N11 0.0316(8) 0.0488(9) 0.0486(9) -0.0164(7) -0.0027(7) 0.0035(7)
C12 0.0304(10) 0.0554(13) 0.0576(13) -0.0170(10) 0.0020(9) 0.0032(9)
C13 0.0289(9) 0.0377(9) 0.0427(10) -0.0012(8) 0.0047(7) 0.0004(7)
O13 0.0280(7) 0.0519(8) 0.0572(8) -0.0060(6) -0.0012(6) 0.0087(6)
N14 0.0266(8) 0.0430(9) 0.0422(9) -0.0077(7) -0.0037(6) 0.0041(6)
N15 0.0262(7) 0.0434(9) 0.0486(9) -0.0099(7) -0.0043(6) 0.0063(6)
C16 0.0281(9) 0.0361(9) 0.0391(9) -0.0007(7) 0.0024(7) 0.0003(7)

loop_
_atom_type_symbol
_atom_type_description
_atom_type_scat_dispersion_real
_atom_type_scat_dispersion_imag
_atom_type_scat_source
C C 0.0033 0.0016 'International Tables Vol C Tables 4.2.6.8 and 6.1.1.4'
H H 0.0000 0.0000 'International Tables Vol C Tables 4.2.6.8 and 6.1.1.4'
N N 0.0061 0.0033 'International Tables Vol C Tables 4.2.6.8 and 6.1.1.4'
O O 0.0106 0.0060 'International Tables Vol C Tables 4.2.6.8 and 6.1.1.4'
Cl Cl 0.1484 0.1585 'International Tables Vol C Tables 4.2.6.8 and 6.1.1.4'

loop_
_geom_angle_atom_site_label_1
_geom_angle_atom_site_label_2
_geom_angle_atom_site_label_3
_geom_angle
C6 N1 C2 115.97(17)
N1 C2 C3 124.21(19)
N1 C2 H2 115.4(13)
C3 C2 H2 120.4(13)
C2 C3 C4 117.10(18)
C2 C3 C7 120.76(19)
C4 C3 C7 122.14(18)
C5 C4 C3 120.16(18)
C5 C4 H4 120.3(14)
C3 C4 H4 119.5(14)
C4 C5 C6 116.98(19)
C4 C5 H5 122.7(14)
C6 C5 H5 120.3(14)
N1 C6 C5 125.58(18)
N1 C6 Cl1 115.87(15)
C5 C6 Cl1 118.55(16)
N8 C7 C3 111.26(16)
N8 C7 H71 107.9(14)
C3 C7 H71 110.6(14)
N8 C7 H72 111.1(14)
C3 C7 H72 109.1(14)
H71 C7 H72 107(2)
C16 N8 C7 117.70(15)
C16 N8 C9 107.39(15)
C7 N8 C9 118.95(17)
N8 C9 C10 102.64(16)
N8 C9 H91 109.5(15)
C10 C9 H91 113.5(14)
N8 C9 H92 110.4(14)
C10 C9 H92 114.1(14)
H91 C9 H92 107(2)
N11 C10 C9 101.39(17)
N11 C10 H101 108.2(15)
C9 C10 H101 112.1(15)
N11 C10 H102 110.3(15)
C9 C10 H102 111.3(15)
H101 C10 H102 113(2)
C16 N11 C12 120.74(16)
C16 N11 C10 110.30(16)
C12 N11 C10 122.82(17)
N11 C12 C13 110.73(16)
N11 C12 H121 109.5(14)
C13 C12 H121 108.5(14)
N11 C12 H122 110.6(15)
C13 C12 H122 107.6(15)
H121 C12 H122 110(2)
O13 C13 N14 122.30(17)
O13 C13 C12 120.30(16)
N14 C13 C12 117.39(16)
C13 N14 N15 127.80(15)
C13 N14 H14 117.3(13)
N15 N14 H14 114.3(13)
C16 N15 N14 112.07(15)
N15 C16 N11 126.82(16)
N15 C16 N8 123.51(16)
N11 C16 N8 109.68(15)

loop_
_geom_bond_atom_site_label_1
_geom_bond_atom_site_label_2
_geom_bond_distance
Cl1 C6 1.7482(19)
N1 C6 1.309(3)
N1 C2 1.347(3)
C2 C3 1.378(3)
C2 H2 0.97(2)
C3 C4 1.381(3)
C3 C7 1.505(3)
C4 C5 1.377(3)
C4 H4 0.90(2)
C5 C6 1.376(3)
C5 H5 0.91(2)
C7 N8 1.463(3)
C7 H71 1.00(3)
C7 H72 0.93(3)
N8 C16 1.382(2)
N8 C9 1.467(3)
C9 C10 1.515(3)
C9 H91 0.95(2)
C9 H92 0.97(2)
C10 N11 1.454(3)
C10 H101 0.94(3)
C10 H102 0.96(3)
N11 C16 1.352(2)
N11 C12 1.435(2)
C12 C13 1.500(3)
C12 H121 1.00(3)
C12 H122 0.98(3)
C13 O13 1.240(2)
C13 N14 1.326(2)
N14 N15 1.415(2)
N14 H14 0.88(2)
N15 C16 1.291(2)

loop_
_geom_torsion_atom_site_label_1
_geom_torsion_atom_site_label_2
_geom_torsion_atom_site_label_3
_geom_torsion_atom_site_label_4
_geom_torsion
C6 N1 C2 C3 -0.6(3)
N1 C2 C3 C4 0.1(3)
N1 C2 C3 C7 -179.6(2)
C2 C3 C4 C5 0.5(3)
C7 C3 C4 C5 -179.85(19)
C3 C4 C5 C6 -0.6(3)
C2 N1 C6 C5 0.4(3)
C2 N1 C6 Cl1 -179.24(16)
C4 C5 C6 N1 0.1(3)
C4 C5 C6 Cl1 179.80(15)
C2 C3 C7 N8 -117.6(2)
C4 C3 C7 N8 62.8(3)
C3 C7 N8 C16 -176.73(18)
C3 C7 N8 C9 50.7(3)
C16 N8 C9 C10 25.7(2)
C7 N8 C9 C10 162.6(2)
N8 C9 C10 N11 -28.3(3)
C9 C10 N11 C16 22.7(3)
C9 C10 N11 C12 175.2(2)
C16 N11 C12 C13 -24.5(3)
C10 N11 C12 C13 -174.2(2)
N11 C12 C13 O13 -166.14(18)
N11 C12 C13 N14 14.7(3)
O13 C13 N14 N15 -177.93(17)
C12 C13 N14 N15 1.2(3)
C13 N14 N15 C16 -8.7(3)
N14 N15 C16 N11 -1.8(3)
N14 N15 C16 N8 178.13(16)
C12 N11 C16 N15 19.5(3)
C10 N11 C16 N15 172.7(2)
C12 N11 C16 N8 -160.41(19)
C10 N11 C16 N8 -7.2(2)
C7 N8 C16 N15 30.1(3)
C9 N8 C16 N15 167.65(19)
C7 N8 C16 N11 -149.95(19)
C9 N8 C16 N11 -12.4(2)
